data_7016077
loop_
_publ_author_name
'Kl\"aring, Paul'
'Pahl, Stefanie'
'Braun, Thomas'
'Penner, Anna'

_publ_section_title
;
 Facile oxidative addition of water at iridium: reactivity of
 trans-[Ir(4-C(5)NF(4))(H)(OH)(PiPr(3))(2)] towards CO(2) and NH(3).
;
_journal_issue 25
_journal_name_full 'Dalton transactions (Cambridge, England : 2003)'
_journal_page_first 6785
_journal_page_last 6791
_journal_paper_doi 10.1039/c1dt10173k
_journal_volume 40
_journal_year 2011
_chemical_formula_moiety 'C24 H44 F4 Ir N O3 P2, 3(C6 H6)'
_chemical_formula_sum 'C42 H62 F4 Ir N O3 P2'
_chemical_formula_weight 959.07
_chemical_name_systematic
;
?
;
_space_group_IT_number 2
_symmetry_cell_setting triclinic
_symmetry_space_group_name_Hall '-P 1'
_symmetry_space_group_name_H-M 'P -1'
_atom_sites_solution_hydrogens geom
_atom_sites_solution_primary direct
_atom_sites_solution_secondary difmap
_audit_creation_method SHELXL-97
_cell_angle_alpha 103.313(4)
_cell_angle_beta 107.097(4)
_cell_angle_gamma 108.962(4)
_cell_formula_units_Z 2
_cell_length_a 13.0103(8)
_cell_length_b 13.5035(7)
_cell_length_c 14.5047(7)
_cell_measurement_reflns_used 140932
_cell_measurement_temperature 100(2)
_cell_measurement_theta_max 29.65
_cell_measurement_theta_min 3.26
_cell_volume 2148.7(2)
_computing_cell_refinement 'X-AREA (Stoe & Cie, 2002)'
_computing_data_collection 'X-AREA (Stoe & Cie, 2002)'
_computing_data_reduction 'X-RED (Stoe & Cie, 2002)'
_computing_molecular_graphics 'PLATON, 1990'
_computing_publication_material 'PLATON, 1990'
_computing_structure_refinement 'SHELXL97 (Sheldrick, 1997)'
_computing_structure_solution 'SHELXS97 (Sheldrick, 1997)'
_diffrn_ambient_temperature 100(2)
_diffrn_detector_area_resol_mean 6.67
_diffrn_measured_fraction_theta_full 0.997
_diffrn_measured_fraction_theta_max 0.978
_diffrn_measurement_device 'Stoe IPDS-2t diffractometer'
_diffrn_measurement_method '\w-rotation,\w-incr.=1\%,319 exposures'
_diffrn_radiation_collimation '0.5 mm diameter monocapillary'
_diffrn_radiation_monochromator 'planar graphite'
_diffrn_radiation_source 'long fine focus sealed X-ray tube'
_diffrn_radiation_type MoK\a
_diffrn_radiation_wavelength 0.71073
_diffrn_reflns_av_R_equivalents 0.0993
_diffrn_reflns_av_sigmaI/netI 0.0434
_diffrn_reflns_limit_h_max 17
_diffrn_reflns_limit_h_min -17
_diffrn_reflns_limit_k_max 18
_diffrn_reflns_limit_k_min -18
_diffrn_reflns_limit_l_max 19
_diffrn_reflns_limit_l_min -19
_diffrn_reflns_number 76554
_diffrn_reflns_theta_full 25.00
_diffrn_reflns_theta_max 29.42
_diffrn_reflns_theta_min 3.28
_diffrn_standards_decay_% 0
_diffrn_standards_interval_count 0
_diffrn_standards_interval_time 0
_diffrn_standards_number 0
_exptl_absorpt_coefficient_mu 3.236
_exptl_absorpt_correction_T_max 0.7379
_exptl_absorpt_correction_T_min 0.5784
_exptl_absorpt_correction_type numerical
_exptl_absorpt_process_details
;
The crystal faces were indexed by microscope on the diffractometer. After
that a numerical absorption correction basing on a Gaussian algorithsm
was applied, which is implemented in the X-RED program (Stoe, 2002).
;
_exptl_crystal_colour 'light yellow'
_exptl_crystal_density_diffrn 1.482
_exptl_crystal_density_method 'not measured'
_exptl_crystal_description block
_exptl_crystal_F_000 976
_exptl_crystal_size_max 0.19
_exptl_crystal_size_mid 0.15
_exptl_crystal_size_min 0.10
_refine_diff_density_max 1.962
_refine_diff_density_min -4.271
_refine_diff_density_rms 0.198
_refine_ls_extinction_coef 0.0054(3)
_refine_ls_extinction_expression Fc^*^=kFc[1+0.001xFc^2^\l^3^/sin(2\q)]^-1/4^
_refine_ls_extinction_method SHELXL
_refine_ls_goodness_of_fit_ref 1.103
_refine_ls_hydrogen_treatment constr
_refine_ls_matrix_type full
_refine_ls_number_parameters 458
_refine_ls_number_reflns 11605
_refine_ls_number_restraints 12
_refine_ls_restrained_S_all 1.103
_refine_ls_R_factor_all 0.0545
_refine_ls_R_factor_gt 0.0471
_refine_ls_shift/su_max 0.001
_refine_ls_shift/su_mean 0.000
_refine_ls_structure_factor_coef Fsqd
_refine_ls_weighting_details 'calc w=1/[\s^2^(Fo^2^)+(0.0259P)^2^+17.4388P] where P=(Fo^2^+2Fc^2^)/3'
_refine_ls_weighting_scheme calc
_refine_ls_wR_factor_gt 0.1037
_refine_ls_wR_factor_ref 0.1137
_reflns_number_gt 10648
_reflns_number_total 11605
_reflns_threshold_expression I>2sigma(I)
_cod_data_source_file c1dt10173k.txt
_cod_data_source_block klaer1_copound5_C6D6
_cod_depositor_comments
;
The following automatic conversions were performed:

'_symmetry_cell_setting' value 'Triclinic' changed to 'triclinic'
according to /home/saulius/struct/CIF-dictionaries/cif_core.dic
dictionary named 'cif_core.dic' version 2.4.1 from 2010-06-29.

Automatic conversion script
Id: cif_fix_values 1715 2011-07-08 13:25:40Z adriana 
;
_cod_original_cell_volume 2148.6(2)
_cod_original_sg_symbol_H-M P-1
_cod_database_code 7016077

loop_
_symmetry_equiv_pos_as_xyz
'x, y, z'
'-x, -y, -z'

loop_
_atom_site_label
_atom_site_type_symbol
_atom_site_fract_x
_atom_site_fract_y
_atom_site_fract_z
_atom_site_U_iso_or_equiv
_atom_site_adp_type
_atom_site_occupancy
_atom_site_symmetry_multiplicity
_atom_site_calc_flag
_atom_site_refinement_flags
_atom_site_disorder_assembly
_atom_site_disorder_group
C1 C 0.8353(4) 0.7059(4) 0.7043(4) 0.0208(9) Uani 1 1 d . . .
C2 C 0.7931(5) 0.7062(4) 0.6047(4) 0.0252(10) Uani 1 1 d . . .
C3 C 0.7229(5) 0.7610(4) 0.5764(4) 0.0280(11) Uani 1 1 d . . .
C4 C 0.7319(5) 0.8218(4) 0.7348(4) 0.0269(11) Uani 1 1 d . . .
C5 C 0.8004(5) 0.7685(4) 0.7693(4) 0.0266(10) Uani 1 1 d . . .
C6 C 1.0272(4) 0.5102(4) 0.6419(4) 0.0196(9) Uani 1 1 d . . .
C7 C 0.6563(5) 0.3773(4) 0.5902(4) 0.0247(10) Uani 1 1 d . . .
H7 H 0.5980 0.3135 0.5979 0.030 Uiso 1 1 calc R . .
C8 C 0.5906(6) 0.4423(5) 0.5468(5) 0.0369(14) Uani 1 1 d . . .
H8A H 0.6426 0.4991 0.5294 0.055 Uiso 1 1 calc R . .
H8B H 0.5676 0.4792 0.5986 0.055 Uiso 1 1 calc R . .
H8C H 0.5195 0.3904 0.4844 0.055 Uiso 1 1 calc R . .
C9 C 0.7010(6) 0.3272(6) 0.5131(5) 0.0372(13) Uani 1 1 d . . .
H9A H 0.6343 0.2813 0.4460 0.056 Uiso 1 1 calc R . .
H9B H 0.7373 0.2804 0.5386 0.056 Uiso 1 1 calc R . .
H9C H 0.7600 0.3880 0.5052 0.056 Uiso 1 1 calc R . .
C10 C 0.6981(5) 0.5013(4) 0.7994(4) 0.0240(10) Uani 1 1 d . . .
H10 H 0.6825 0.5646 0.7835 0.029 Uiso 1 1 calc R . .
C11 C 0.5759(5) 0.4105(5) 0.7754(5) 0.0350(13) Uani 1 1 d . . .
H11A H 0.5855 0.3469 0.7922 0.053 Uiso 1 1 calc R . .
H11B H 0.5255 0.3850 0.7018 0.053 Uiso 1 1 calc R . .
H11C H 0.5389 0.4417 0.8170 0.053 Uiso 1 1 calc R . .
C12 C 0.7722(6) 0.5479(5) 0.9160(4) 0.0307(12) Uani 1 1 d . . .
H12A H 0.7360 0.5873 0.9522 0.046 Uiso 1 1 calc R . .
H12B H 0.8529 0.6002 0.9312 0.046 Uiso 1 1 calc R . .
H12C H 0.7752 0.4859 0.9394 0.046 Uiso 1 1 calc R . .
C13 C 0.8315(5) 0.3607(4) 0.7555(4) 0.0257(10) Uani 1 1 d . . .
H13 H 0.8670 0.3398 0.7058 0.031 Uiso 1 1 calc R . .
C14 C 0.7353(6) 0.2503(5) 0.7419(5) 0.0364(13) Uani 1 1 d . . .
H14A H 0.7707 0.1984 0.7550 0.055 Uiso 1 1 calc R . .
H14B H 0.6745 0.2171 0.6711 0.055 Uiso 1 1 calc R . .
H14C H 0.6989 0.2647 0.7909 0.055 Uiso 1 1 calc R . .
C15 C 0.9319(5) 0.4090(5) 0.8627(4) 0.0285(11) Uani 1 1 d . . .
H15A H 0.8991 0.4146 0.9154 0.043 Uiso 1 1 calc R . .
H15B H 0.9884 0.4838 0.8736 0.043 Uiso 1 1 calc R . .
H15C H 0.9726 0.3596 0.8677 0.043 Uiso 1 1 calc R . .
C16 C 1.1083(5) 0.9085(4) 0.9001(4) 0.0262(10) Uani 1 1 d . . .
H16 H 1.0326 0.9121 0.8622 0.031 Uiso 1 1 calc R . .
C17 C 1.2068(6) 1.0253(5) 0.9303(5) 0.0353(13) Uani 1 1 d . . .
H17A H 1.1927 1.0820 0.9741 0.053 Uiso 1 1 calc R . .
H17B H 1.2067 1.0412 0.8676 0.053 Uiso 1 1 calc R . .
H17C H 1.2838 1.0272 0.9682 0.053 Uiso 1 1 calc R . .
C18 C 1.0991(5) 0.8896(5) 0.9975(4) 0.0325(12) Uani 1 1 d . . .
H18A H 1.1780 0.9069 1.0473 0.049 Uiso 1 1 calc R . .
H18B H 1.0463 0.8110 0.9797 0.049 Uiso 1 1 calc R . .
H18C H 1.0671 0.9385 1.0281 0.049 Uiso 1 1 calc R . .
C19 C 1.2416(5) 0.7616(4) 0.8770(4) 0.0248(10) Uani 1 1 d . . .
H19 H 1.2413 0.6999 0.8232 0.030 Uiso 1 1 calc R . .
C20 C 1.2241(5) 0.7144(5) 0.9598(4) 0.0286(11) Uani 1 1 d . . .
H20A H 1.2799 0.6809 0.9788 0.043 Uiso 1 1 calc R . .
H20B H 1.1427 0.6570 0.9330 0.043 Uiso 1 1 calc R . .
H20C H 1.2385 0.7751 1.0210 0.043 Uiso 1 1 calc R . .
C21 C 1.3654(5) 0.8579(5) 0.9189(5) 0.0343(13) Uani 1 1 d . . .
H21A H 1.3763 0.9167 0.9797 0.051 Uiso 1 1 calc R . .
H21B H 1.3734 0.8891 0.8654 0.051 Uiso 1 1 calc R . .
H21C H 1.4258 0.8294 0.9383 0.051 Uiso 1 1 calc R . .
C22 C 1.1648(5) 0.8550(4) 0.7222(4) 0.0254(10) Uani 1 1 d . . .
H22 H 1.2387 0.9249 0.7674 0.031 Uiso 1 1 calc R . .
C23 C 1.0756(6) 0.8917(6) 0.6624(5) 0.0382(14) Uani 1 1 d . . .
H23A H 1.1122 0.9400 0.6293 0.057 Uiso 1 1 calc R . .
H23B H 1.0513 0.9334 0.7101 0.057 Uiso 1 1 calc R . .
H23C H 1.0059 0.8254 0.6095 0.057 Uiso 1 1 calc R . .
C24 C 1.1983(6) 0.7820(5) 0.6501(5) 0.0355(13) Uani 1 1 d . . .
H24A H 1.1277 0.7131 0.6027 0.053 Uiso 1 1 calc R . .
H24B H 1.2582 0.7627 0.6910 0.053 Uiso 1 1 calc R . .
H24C H 1.2304 0.8233 0.6102 0.053 Uiso 1 1 calc R . .
F1 F 0.8170(3) 0.6501(3) 0.5297(2) 0.0287(7) Uani 1 1 d . . .
F2 F 0.6830(3) 0.7552(3) 0.4780(3) 0.0389(8) Uani 1 1 d . . .
F3 F 0.7014(3) 0.8821(3) 0.8012(3) 0.0366(8) Uani 1 1 d . . .
F4 F 0.8326(3) 0.7800(3) 0.8705(2) 0.0282(7) Uani 1 1 d . . .
Ir1 Ir 0.938293(17) 0.624599(15) 0.739077(14) 0.01814(7) Uani 1 1 d . . .
H1 H 0.9067 0.6577 0.8198 0.06(2) Uiso 1 1 d R . .
N1 N 0.6916(4) 0.8198(4) 0.6393(4) 0.0309(10) Uani 1 1 d . . .
O1 O 0.9610(3) 0.5479(3) 0.5900(3) 0.0211(7) Uani 1 1 d . . .
O2 O 1.0433(3) 0.5272(3) 0.7353(3) 0.0201(7) Uani 1 1 d . . .
O3 O 1.0777(3) 0.4540(3) 0.6001(3) 0.0248(7) Uani 1 1 d . . .
H3 H 1.0581 0.4473 0.5376 0.037 Uiso 1 1 calc R . .
P1 P 0.77784(12) 0.46387(10) 0.71937(9) 0.0198(2) Uani 1 1 d . . .
P2 P 1.11464(12) 0.79016(10) 0.80903(9) 0.0202(2) Uani 1 1 d . . .
C25 C 1.5597(6) 0.6872(6) 0.8833(5) 0.0409(14) Uani 1 1 d . . .
H25 H 1.6388 0.7417 0.9068 0.049 Uiso 1 1 calc R . .
C26 C 1.4822(6) 0.6510(6) 0.7818(6) 0.0419(15) Uani 1 1 d . . .
H26 H 1.5080 0.6811 0.7354 0.050 Uiso 1 1 calc R . .
C29 C 1.4045(7) 0.5631(7) 0.9147(6) 0.0496(18) Uani 1 1 d . . .
H29 H 1.3773 0.5324 0.9602 0.060 Uiso 1 1 calc R . .
C28 C 1.3294(6) 0.5288(6) 0.8133(6) 0.0458(17) Uani 1 1 d . . .
H28 H 1.2500 0.4747 0.7889 0.055 Uiso 1 1 calc R . .
C27 C 1.3682(6) 0.5720(6) 0.7472(6) 0.0442(15) Uani 1 1 d . . .
H27 H 1.3160 0.5471 0.6769 0.053 Uiso 1 1 calc R . .
C30 C 1.5212(7) 0.6433(7) 0.9511(6) 0.0469(17) Uani 1 1 d . . .
H30 H 1.5736 0.6676 1.0213 0.056 Uiso 1 1 calc R . .
C31 C 1.4649(6) 1.0887(6) 0.7927(6) 0.0465(15) Uani 1 1 d U . .
H31 H 1.4803 1.1203 0.8637 0.056 Uiso 1 1 calc R . .
C32 C 1.5187(6) 1.0230(6) 0.7636(6) 0.0441(15) Uani 1 1 d U . .
H32 H 1.5710 1.0088 0.8147 0.053 Uiso 1 1 calc R . .
C33 C 1.4986(7) 0.9773(6) 0.6622(6) 0.0513(17) Uani 1 1 d U . .
H33 H 1.5373 0.9324 0.6429 0.062 Uiso 1 1 calc R . .
C35 C 1.3660(8) 1.0637(7) 0.6180(8) 0.071(3) Uani 1 1 d U . .
H35 H 1.3124 1.0776 0.5676 0.085 Uiso 1 1 calc R . .
C34 C 1.4210(8) 0.9971(7) 0.5875(6) 0.065(2) Uani 1 1 d U . .
H34 H 1.4057 0.9656 0.5165 0.078 Uiso 1 1 calc R . .
C36 C 1.3890(7) 1.1090(6) 0.7201(8) 0.061(2) Uani 1 1 d U . .
H36 H 1.3520 1.1551 0.7407 0.073 Uiso 1 1 calc R . .
C37 C 1.0583(9) 0.1803(9) 0.8255(9) 0.0728(11) Uiso 1 1 d . . .
H37 H 1.0857 0.1948 0.8977 0.087 Uiso 1 1 calc R . .
C38 C 1.1339(10) 0.2389(9) 0.7899(8) 0.0728(11) Uiso 1 1 d . . .
H38 H 1.2128 0.2912 0.8352 0.087 Uiso 1 1 calc R . .
C42 C 0.9492(10) 0.1044(9) 0.7660(8) 0.0728(11) Uiso 1 1 d . . .
H42 H 0.9025 0.0641 0.7958 0.087 Uiso 1 1 calc R . .
C41 C 0.9042(10) 0.0837(9) 0.6671(8) 0.0728(11) Uiso 1 1 d . . .
H41 H 0.8250 0.0289 0.6266 0.087 Uiso 1 1 calc R . .
C39 C 1.0915(10) 0.2194(9) 0.6839(8) 0.0728(11) Uiso 1 1 d . . .
H39 H 1.1405 0.2568 0.6541 0.087 Uiso 1 1 calc R . .
C40 C 0.9666(9) 0.1375(9) 0.6205(9) 0.0728(11) Uiso 1 1 d . . .
H40 H 0.9314 0.1235 0.5486 0.087 Uiso 1 1 calc R . .

loop_
_atom_site_aniso_label
_atom_site_aniso_U_11
_atom_site_aniso_U_22
_atom_site_aniso_U_33
_atom_site_aniso_U_23
_atom_site_aniso_U_13
_atom_site_aniso_U_12
C1 0.023(2) 0.017(2) 0.029(2) 0.0113(19) 0.008(2) 0.0167(19)
C2 0.031(3) 0.022(2) 0.026(2) 0.010(2) 0.011(2) 0.015(2)
C3 0.029(3) 0.020(2) 0.027(3) 0.006(2) 0.002(2) 0.011(2)
C4 0.026(3) 0.018(2) 0.035(3) 0.004(2) 0.012(2) 0.012(2)
C5 0.026(3) 0.023(2) 0.025(2) 0.008(2) 0.009(2) 0.006(2)
C6 0.023(2) 0.014(2) 0.018(2) 0.0030(17) 0.0081(18) 0.0064(18)
C7 0.025(2) 0.020(2) 0.020(2) 0.0047(19) 0.0042(19) 0.006(2)
C8 0.036(3) 0.029(3) 0.030(3) 0.010(2) -0.004(2) 0.010(3)
C9 0.034(3) 0.039(3) 0.026(3) 0.003(2) 0.010(2) 0.008(3)
C10 0.026(2) 0.022(2) 0.027(2) 0.008(2) 0.017(2) 0.007(2)
C11 0.032(3) 0.027(3) 0.045(3) 0.007(3) 0.026(3) 0.006(2)
C12 0.039(3) 0.030(3) 0.026(3) 0.008(2) 0.017(2) 0.015(2)
C13 0.031(3) 0.020(2) 0.027(2) 0.011(2) 0.010(2) 0.011(2)
C14 0.036(3) 0.022(3) 0.048(4) 0.017(3) 0.012(3) 0.009(2)
C15 0.035(3) 0.028(3) 0.024(2) 0.012(2) 0.009(2) 0.015(2)
C16 0.026(3) 0.015(2) 0.027(2) 0.0006(19) 0.008(2) 0.0029(19)
C17 0.041(3) 0.017(2) 0.038(3) -0.000(2) 0.015(3) 0.008(2)
C18 0.034(3) 0.031(3) 0.025(3) 0.002(2) 0.011(2) 0.011(2)
C19 0.025(2) 0.022(2) 0.025(2) 0.010(2) 0.007(2) 0.008(2)
C20 0.030(3) 0.030(3) 0.025(2) 0.013(2) 0.008(2) 0.011(2)
C21 0.027(3) 0.032(3) 0.042(3) 0.019(3) 0.010(2) 0.009(2)
C22 0.028(3) 0.021(2) 0.023(2) 0.0095(19) 0.011(2) 0.004(2)
C23 0.037(3) 0.044(4) 0.035(3) 0.026(3) 0.011(3) 0.014(3)
C24 0.048(4) 0.025(3) 0.029(3) 0.006(2) 0.023(3) 0.005(3)
F1 0.0369(18) 0.0311(17) 0.0218(14) 0.0109(13) 0.0102(13) 0.0191(15)
F2 0.045(2) 0.041(2) 0.0321(18) 0.0173(16) 0.0060(16) 0.0252(18)
F3 0.0372(19) 0.0277(17) 0.0412(19) 0.0036(15) 0.0132(16) 0.0176(15)
F4 0.0347(17) 0.0266(16) 0.0227(15) 0.0041(12) 0.0131(13) 0.0141(14)
Ir1 0.02355(11) 0.01582(10) 0.01456(9) 0.00548(6) 0.00698(7) 0.00832(7)
N1 0.031(2) 0.019(2) 0.038(3) 0.0073(19) 0.006(2) 0.0136(19)
O1 0.0277(18) 0.0197(16) 0.0191(16) 0.0083(13) 0.0088(14) 0.0133(15)
O2 0.0258(17) 0.0208(17) 0.0185(15) 0.0082(13) 0.0103(14) 0.0134(14)
O3 0.032(2) 0.0270(19) 0.0173(16) 0.0083(14) 0.0097(15) 0.0156(16)
P1 0.0237(6) 0.0175(6) 0.0171(5) 0.0060(4) 0.0076(5) 0.0081(5)
P2 0.0251(6) 0.0169(6) 0.0166(5) 0.0059(4) 0.0076(5) 0.0074(5)
C25 0.031(3) 0.033(3) 0.047(4) 0.005(3) 0.012(3) 0.010(3)
C26 0.040(4) 0.039(3) 0.046(4) 0.016(3) 0.017(3) 0.015(3)
C29 0.063(5) 0.061(5) 0.067(5) 0.042(4) 0.047(4) 0.045(4)
C28 0.034(3) 0.042(4) 0.071(5) 0.028(4) 0.023(3) 0.019(3)
C27 0.035(3) 0.043(4) 0.048(4) 0.015(3) 0.010(3) 0.015(3)
C30 0.048(4) 0.057(4) 0.040(3) 0.011(3) 0.014(3) 0.035(4)
C31 0.041(4) 0.036(3) 0.054(4) 0.018(3) 0.018(3) 0.006(3)
C32 0.039(3) 0.038(3) 0.046(3) 0.021(3) 0.010(3) 0.008(3)
C33 0.048(4) 0.036(4) 0.062(4) 0.014(3) 0.029(4) 0.005(3)
C35 0.053(5) 0.041(4) 0.080(5) 0.041(4) -0.013(4) -0.004(3)
C34 0.069(5) 0.046(4) 0.040(4) 0.017(3) 0.008(3) -0.013(3)
C36 0.042(4) 0.031(4) 0.093(6) 0.025(4) 0.011(4) 0.008(3)

loop_
_atom_type_symbol
_atom_type_description
_atom_type_scat_dispersion_real
_atom_type_scat_dispersion_imag
_atom_type_scat_source
C C 0.0033 0.0016 'International Tables Vol C Tables 4.2.6.8 and 6.1.1.4'
H H 0.0000 0.0000 'International Tables Vol C Tables 4.2.6.8 and 6.1.1.4'
F F 0.0171 0.0103 'International Tables Vol C Tables 4.2.6.8 and 6.1.1.4'
Ir Ir -1.4442 7.9887 'International Tables Vol C Tables 4.2.6.8 and 6.1.1.4'
N N 0.0061 0.0033 'International Tables Vol C Tables 4.2.6.8 and 6.1.1.4'
O O 0.0106 0.0060 'International Tables Vol C Tables 4.2.6.8 and 6.1.1.4'
P P 0.1023 0.0942 'International Tables Vol C Tables 4.2.6.8 and 6.1.1.4'

loop_
_geom_angle_atom_site_label_1
_geom_angle_atom_site_label_2
_geom_angle_atom_site_label_3
_geom_angle
_geom_angle_site_symmetry_1
_geom_angle_site_symmetry_3
_geom_angle_publ_flag
C2 C1 C5 111.8(4) . . ?
C2 C1 Ir1 119.5(4) . . ?
C5 C1 Ir1 128.6(4) . . ?
F1 C2 C3 116.7(5) . . ?
F1 C2 C1 121.1(4) . . ?
C3 C2 C1 122.2(5) . . ?
N1 C3 F2 116.4(5) . . ?
N1 C3 C2 124.8(5) . . ?
F2 C3 C2 118.8(5) . . ?
N1 C4 F3 115.3(5) . . ?
N1 C4 C5 125.1(5) . . ?
F3 C4 C5 119.6(5) . . ?
F4 C5 C4 116.4(5) . . ?
F4 C5 C1 121.6(5) . . ?
C4 C5 C1 122.0(5) . . ?
O2 C6 O1 119.0(4) . . ?
O2 C6 O3 119.4(4) . . ?
O1 C6 O3 121.7(4) . . ?
O2 C6 Ir1 56.5(2) . . ?
O1 C6 Ir1 62.5(2) . . ?
O3 C6 Ir1 175.6(4) . . ?
C8 C7 C9 109.7(5) . . ?
C8 C7 P1 112.4(4) . . ?
C9 C7 P1 111.8(4) . . ?
C8 C7 H7 107.6 . . ?
C9 C7 H7 107.6 . . ?
P1 C7 H7 107.6 . . ?
C7 C8 H8A 109.5 . . ?
C7 C8 H8B 109.5 . . ?
H8A C8 H8B 109.5 . . ?
C7 C8 H8C 109.5 . . ?
H8A C8 H8C 109.5 . . ?
H8B C8 H8C 109.5 . . ?
C7 C9 H9A 109.5 . . ?
C7 C9 H9B 109.5 . . ?
H9A C9 H9B 109.5 . . ?
C7 C9 H9C 109.5 . . ?
H9A C9 H9C 109.5 . . ?
H9B C9 H9C 109.5 . . ?
C12 C10 C11 109.0(5) . . ?
C12 C10 P1 114.0(4) . . ?
C11 C10 P1 116.6(4) . . ?
C12 C10 H10 105.4 . . ?
C11 C10 H10 105.4 . . ?
P1 C10 H10 105.4 . . ?
C10 C11 H11A 109.5 . . ?
C10 C11 H11B 109.5 . . ?
H11A C11 H11B 109.5 . . ?
C10 C11 H11C 109.5 . . ?
H11A C11 H11C 109.5 . . ?
H11B C11 H11C 109.5 . . ?
C10 C12 H12A 109.5 . . ?
C10 C12 H12B 109.5 . . ?
H12A C12 H12B 109.5 . . ?
C10 C12 H12C 109.5 . . ?
H12A C12 H12C 109.5 . . ?
H12B C12 H12C 109.5 . . ?
C15 C13 C14 110.2(4) . . ?
C15 C13 P1 114.2(4) . . ?
C14 C13 P1 115.5(4) . . ?
C15 C13 H13 105.3 . . ?
C14 C13 H13 105.3 . . ?
P1 C13 H13 105.3 . . ?
C13 C14 H14A 109.5 . . ?
C13 C14 H14B 109.5 . . ?
H14A C14 H14B 109.5 . . ?
C13 C14 H14C 109.5 . . ?
H14A C14 H14C 109.5 . . ?
H14B C14 H14C 109.5 . . ?
C13 C15 H15A 109.5 . . ?
C13 C15 H15B 109.5 . . ?
H15A C15 H15B 109.5 . . ?
C13 C15 H15C 109.5 . . ?
H15A C15 H15C 109.5 . . ?
H15B C15 H15C 109.5 . . ?
C18 C16 C17 109.4(5) . . ?
C18 C16 P2 114.1(4) . . ?
C17 C16 P2 115.6(4) . . ?
C18 C16 H16 105.6 . . ?
C17 C16 H16 105.6 . . ?
P2 C16 H16 105.6 . . ?
C16 C17 H17A 109.5 . . ?
C16 C17 H17B 109.5 . . ?
H17A C17 H17B 109.5 . . ?
C16 C17 H17C 109.5 . . ?
H17A C17 H17C 109.5 . . ?
H17B C17 H17C 109.5 . . ?
C16 C18 H18A 109.5 . . ?
C16 C18 H18B 109.5 . . ?
H18A C18 H18B 109.5 . . ?
C16 C18 H18C 109.5 . . ?
H18A C18 H18C 109.5 . . ?
H18B C18 H18C 109.5 . . ?
C20 C19 C21 110.9(4) . . ?
C20 C19 P2 112.8(4) . . ?
C21 C19 P2 116.1(4) . . ?
C20 C19 H19 105.3 . . ?
C21 C19 H19 105.3 . . ?
P2 C19 H19 105.3 . . ?
C19 C20 H20A 109.5 . . ?
C19 C20 H20B 109.5 . . ?
H20A C20 H20B 109.5 . . ?
C19 C20 H20C 109.5 . . ?
H20A C20 H20C 109.5 . . ?
H20B C20 H20C 109.5 . . ?
C19 C21 H21A 109.5 . . ?
C19 C21 H21B 109.5 . . ?
H21A C21 H21B 109.5 . . ?
C19 C21 H21C 109.5 . . ?
H21A C21 H21C 109.5 . . ?
H21B C21 H21C 109.5 . . ?
C23 C22 C24 111.5(5) . . ?
C23 C22 P2 111.9(4) . . ?
C24 C22 P2 113.2(4) . . ?
C23 C22 H22 106.6 . . ?
C24 C22 H22 106.6 . . ?
P2 C22 H22 106.6 . . ?
C22 C23 H23A 109.5 . . ?
C22 C23 H23B 109.5 . . ?
H23A C23 H23B 109.5 . . ?
C22 C23 H23C 109.5 . . ?
H23A C23 H23C 109.5 . . ?
H23B C23 H23C 109.5 . . ?
C22 C24 H24A 109.5 . . ?
C22 C24 H24B 109.5 . . ?
H24A C24 H24B 109.5 . . ?
C22 C24 H24C 109.5 . . ?
H24A C24 H24C 109.5 . . ?
H24B C24 H24C 109.5 . . ?
C1 Ir1 O2 165.31(17) . . ?
C1 Ir1 O1 107.18(17) . . ?
O2 Ir1 O1 58.13(12) . . ?
C1 Ir1 P2 92.82(15) . . ?
O2 Ir1 P2 88.97(10) . . ?
O1 Ir1 P2 95.76(10) . . ?
C1 Ir1 P1 92.93(15) . . ?
O2 Ir1 P1 89.39(10) . . ?
O1 Ir1 P1 97.31(9) . . ?
P2 Ir1 P1 163.48(4) . . ?
C1 Ir1 C6 136.58(18) . . ?
O2 Ir1 C6 28.73(13) . . ?
O1 Ir1 C6 29.41(13) . . ?
P2 Ir1 C6 92.11(11) . . ?
P1 Ir1 C6 94.32(11) . . ?
C1 Ir1 H1 70.0 . . ?
O2 Ir1 H1 124.5 . . ?
O1 Ir1 H1 171.0 . . ?
P2 Ir1 H1 92.9 . . ?
P1 Ir1 H1 74.6 . . ?
C6 Ir1 H1 152.6 . . ?
C3 N1 C4 114.1(5) . . ?
C6 O1 Ir1 88.1(3) . . ?
C6 O2 Ir1 94.8(3) . . ?
C6 O3 H3 109.5 . . ?
C7 P1 C13 102.4(2) . . ?
C7 P1 C10 102.8(3) . . ?
C13 P1 C10 109.8(2) . . ?
C7 P1 Ir1 119.77(18) . . ?
C13 P1 Ir1 110.20(18) . . ?
C10 P1 Ir1 111.20(17) . . ?
C22 P2 C19 103.1(2) . . ?
C22 P2 C16 102.1(2) . . ?
C19 P2 C16 109.8(3) . . ?
C22 P2 Ir1 119.67(18) . . ?
C19 P2 Ir1 109.15(17) . . ?
C16 P2 Ir1 112.36(18) . . ?
C26 C25 C30 119.4(7) . . ?
C26 C25 H25 120.3 . . ?
C30 C25 H25 120.3 . . ?
C27 C26 C25 120.7(7) . . ?
C27 C26 H26 119.7 . . ?
C25 C26 H26 119.7 . . ?
C28 C29 C30 120.0(7) . . ?
C28 C29 H29 120.0 . . ?
C30 C29 H29 120.0 . . ?
C27 C28 C29 120.3(7) . . ?
C27 C28 H28 119.8 . . ?
C29 C28 H28 119.8 . . ?
C28 C27 C26 120.3(7) . . ?
C28 C27 H27 119.8 . . ?
C26 C27 H27 119.8 . . ?
C25 C30 C29 119.2(7) . . ?
C25 C30 H30 120.4 . . ?
C29 C30 H30 120.4 . . ?
C36 C31 C32 120.0(8) . . ?
C36 C31 H31 120.0 . . ?
C32 C31 H31 120.0 . . ?
C31 C32 C33 121.1(7) . . ?
C31 C32 H32 119.5 . . ?
C33 C32 H32 119.5 . . ?
C32 C33 C34 119.4(8) . . ?
C32 C33 H33 120.3 . . ?
C34 C33 H33 120.3 . . ?
C36 C35 C34 120.0(7) . . ?
C36 C35 H35 120.0 . . ?
C34 C35 H35 120.0 . . ?
C33 C34 C35 119.1(8) . . ?
C33 C34 H34 120.4 . . ?
C35 C34 H34 120.4 . . ?
C31 C36 C35 120.4(9) . . ?
C31 C36 H36 119.8 . . ?
C35 C36 H36 119.8 . . ?
C42 C37 C38 123.9(11) . . ?
C42 C37 H37 118.1 . . ?
C38 C37 H37 118.1 . . ?
C37 C38 C39 117.6(11) . . ?
C37 C38 H38 121.2 . . ?
C39 C38 H38 121.2 . . ?
C41 C42 C37 121.4(11) . . ?
C41 C42 H42 119.3 . . ?
C37 C42 H42 119.3 . . ?
C42 C41 C40 121.9(11) . . ?
C42 C41 H41 119.0 . . ?
C40 C41 H41 119.0 . . ?
C38 C39 C40 116.8(10) . . ?
C38 C39 H39 121.6 . . ?
C40 C39 H39 121.6 . . ?
C41 C40 C39 118.3(10) . . ?
C41 C40 H40 120.8 . . ?
C39 C40 H40 120.8 . . ?

loop_
_geom_bond_atom_site_label_1
_geom_bond_atom_site_label_2
_geom_bond_distance
_geom_bond_site_symmetry_2
_geom_bond_publ_flag
C1 C2 1.389(7) . ?
C1 C5 1.393(7) . ?
C1 Ir1 2.018(4) . ?
C2 F1 1.351(6) . ?
C2 C3 1.381(7) . ?
C3 N1 1.313(8) . ?
C3 F2 1.342(6) . ?
C4 N1 1.319(7) . ?
C4 F3 1.350(6) . ?
C4 C5 1.373(7) . ?
C5 F4 1.358(6) . ?
C6 O2 1.261(6) . ?
C6 O1 1.284(6) . ?
C6 O3 1.311(6) . ?
C6 Ir1 2.613(5) . ?
C7 C8 1.524(8) . ?
C7 C9 1.527(8) . ?
C7 P1 1.851(5) . ?
C7 H7 1.0000 . ?
C8 H8A 0.9800 . ?
C8 H8B 0.9800 . ?
C8 H8C 0.9800 . ?
C9 H9A 0.9800 . ?
C9 H9B 0.9800 . ?
C9 H9C 0.9800 . ?
C10 C12 1.531(8) . ?
C10 C11 1.537(7) . ?
C10 P1 1.860(5) . ?
C10 H10 1.0000 . ?
C11 H11A 0.9800 . ?
C11 H11B 0.9800 . ?
C11 H11C 0.9800 . ?
C12 H12A 0.9800 . ?
C12 H12B 0.9800 . ?
C12 H12C 0.9800 . ?
C13 C15 1.527(7) . ?
C13 C14 1.528(8) . ?
C13 P1 1.859(5) . ?
C13 H13 1.0000 . ?
C14 H14A 0.9800 . ?
C14 H14B 0.9800 . ?
C14 H14C 0.9800 . ?
C15 H15A 0.9800 . ?
C15 H15B 0.9800 . ?
C15 H15C 0.9800 . ?
C16 C18 1.523(8) . ?
C16 C17 1.536(8) . ?
C16 P2 1.867(5) . ?
C16 H16 1.0000 . ?
C17 H17A 0.9800 . ?
C17 H17B 0.9800 . ?
C17 H17C 0.9800 . ?
C18 H18A 0.9800 . ?
C18 H18B 0.9800 . ?
C18 H18C 0.9800 . ?
C19 C20 1.523(7) . ?
C19 C21 1.534(8) . ?
C19 P2 1.865(5) . ?
C19 H19 1.0000 . ?
C20 H20A 0.9800 . ?
C20 H20B 0.9800 . ?
C20 H20C 0.9800 . ?
C21 H21A 0.9800 . ?
C21 H21B 0.9800 . ?
C21 H21C 0.9800 . ?
C22 C23 1.525(8) . ?
C22 C24 1.526(8) . ?
C22 P2 1.844(5) . ?
C22 H22 1.0000 . ?
C23 H23A 0.9800 . ?
C23 H23B 0.9800 . ?
C23 H23C 0.9800 . ?
C24 H24A 0.9800 . ?
C24 H24B 0.9800 . ?
C24 H24C 0.9800 . ?
Ir1 O2 2.186(3) . ?
Ir1 O1 2.320(3) . ?
Ir1 P2 2.3547(13) . ?
Ir1 P1 2.3599(13) . ?
Ir1 H1 1.3799 . ?
O3 H3 0.8400 . ?
C25 C26 1.377(10) . ?
C25 C30 1.390(11) . ?
C25 H25 0.9500 . ?
C26 C27 1.370(10) . ?
C26 H26 0.9500 . ?
C29 C28 1.371(11) . ?
C29 C30 1.398(11) . ?
C29 H29 0.9500 . ?
C28 C27 1.366(10) . ?
C28 H28 0.9500 . ?
C27 H27 0.9500 . ?
C30 H30 0.9500 . ?
C31 C36 1.363(11) . ?
C31 C32 1.364(11) . ?
C31 H31 0.9500 . ?
C32 C33 1.365(11) . ?
C32 H32 0.9500 . ?
C33 C34 1.389(12) . ?
C33 H33 0.9500 . ?
C35 C36 1.364(14) . ?
C35 C34 1.393(15) . ?
C35 H35 0.9500 . ?
C34 H34 0.9500 . ?
C36 H36 0.9500 . ?
C37 C42 1.318(14) . ?
C37 C38 1.358(14) . ?
C37 H37 0.9500 . ?
C38 C39 1.398(14) . ?
C38 H38 0.9500 . ?
C42 C41 1.301(14) . ?
C42 H42 0.9500 . ?
C41 C40 1.346(14) . ?
C41 H41 0.9500 . ?
C39 C40 1.482(15) . ?
C39 H39 0.9500 . ?
C40 H40 0.9500 . ?

loop_
_geom_torsion_atom_site_label_1
_geom_torsion_atom_site_label_2
_geom_torsion_atom_site_label_3
_geom_torsion_atom_site_label_4
_geom_torsion
_geom_torsion_site_symmetry_1
_geom_torsion_site_symmetry_2
_geom_torsion_site_symmetry_3
_geom_torsion_site_symmetry_4
_geom_torsion_publ_flag
C5 C1 C2 F1 -179.8(5) . . . . ?
Ir1 C1 C2 F1 2.0(7) . . . . ?
C5 C1 C2 C3 -1.4(8) . . . . ?
Ir1 C1 C2 C3 -179.6(4) . . . . ?
F1 C2 C3 N1 -179.7(5) . . . . ?
C1 C2 C3 N1 1.9(9) . . . . ?
F1 C2 C3 F2 0.1(8) . . . . ?
C1 C2 C3 F2 -178.3(5) . . . . ?
N1 C4 C5 F4 -179.6(5) . . . . ?
F3 C4 C5 F4 0.5(8) . . . . ?
N1 C4 C5 C1 0.5(9) . . . . ?
F3 C4 C5 C1 -179.5(5) . . . . ?
C2 C1 C5 F4 -179.6(5) . . . . ?
Ir1 C1 C5 F4 -1.6(8) . . . . ?
C2 C1 C5 C4 0.4(8) . . . . ?
Ir1 C1 C5 C4 178.3(4) . . . . ?
C2 C1 Ir1 O2 0.6(10) . . . . ?
C5 C1 Ir1 O2 -177.2(5) . . . . ?
C2 C1 Ir1 O1 0.4(5) . . . . ?
C5 C1 Ir1 O1 -177.4(4) . . . . ?
C2 C1 Ir1 P2 97.3(4) . . . . ?
C5 C1 Ir1 P2 -80.5(5) . . . . ?
C2 C1 Ir1 P1 -98.2(4) . . . . ?
C5 C1 Ir1 P1 84.0(5) . . . . ?
C2 C1 Ir1 C6 1.2(6) . . . . ?
C5 C1 Ir1 C6 -176.6(4) . . . . ?
O2 C6 Ir1 C1 -179.7(3) . . . . ?
O1 C6 Ir1 C1 -1.7(4) . . . . ?
O3 C6 Ir1 C1 161(5) . . . . ?
O1 C6 Ir1 O2 178.0(5) . . . . ?
O3 C6 Ir1 O2 -19(5) . . . . ?
O2 C6 Ir1 O1 -178.0(5) . . . . ?
O3 C6 Ir1 O1 163(5) . . . . ?
O2 C6 Ir1 P2 84.0(3) . . . . ?
O1 C6 Ir1 P2 -98.0(3) . . . . ?
O3 C6 Ir1 P2 65(5) . . . . ?
O2 C6 Ir1 P1 -80.8(3) . . . . ?
O1 C6 Ir1 P1 97.2(3) . . . . ?
O3 C6 Ir1 P1 -100(5) . . . . ?
F2 C3 N1 C4 179.2(5) . . . . ?
C2 C3 N1 C4 -0.9(8) . . . . ?
F3 C4 N1 C3 179.7(5) . . . . ?
C5 C4 N1 C3 -0.2(8) . . . . ?
O2 C6 O1 Ir1 1.9(4) . . . . ?
O3 C6 O1 Ir1 -178.5(4) . . . . ?
C1 Ir1 O1 C6 178.8(3) . . . . ?
O2 Ir1 O1 C6 -1.1(3) . . . . ?
P2 Ir1 O1 C6 84.1(3) . . . . ?
P1 Ir1 O1 C6 -85.8(3) . . . . ?
O1 C6 O2 Ir1 -2.0(5) . . . . ?
O3 C6 O2 Ir1 178.4(4) . . . . ?
C1 Ir1 O2 C6 0.9(8) . . . . ?
O1 Ir1 O2 C6 1.1(3) . . . . ?
P2 Ir1 O2 C6 -96.3(3) . . . . ?
P1 Ir1 O2 C6 100.2(3) . . . . ?
C8 C7 P1 C13 175.6(4) . . . . ?
C9 C7 P1 C13 -60.6(5) . . . . ?
C8 C7 P1 C10 61.6(5) . . . . ?
C9 C7 P1 C10 -174.5(4) . . . . ?
C8 C7 P1 Ir1 -62.2(5) . . . . ?
C9 C7 P1 Ir1 61.6(4) . . . . ?
C15 C13 P1 C7 -178.3(4) . . . . ?
C14 C13 P1 C7 -49.1(5) . . . . ?
C15 C13 P1 C10 -69.6(5) . . . . ?
C14 C13 P1 C10 59.6(5) . . . . ?
C15 C13 P1 Ir1 53.2(4) . . . . ?
C14 C13 P1 Ir1 -177.6(4) . . . . ?
C12 C10 P1 C7 165.2(4) . . . . ?
C11 C10 P1 C7 36.9(5) . . . . ?
C12 C10 P1 C13 56.8(4) . . . . ?
C11 C10 P1 C13 -71.6(5) . . . . ?
C12 C10 P1 Ir1 -65.5(4) . . . . ?
C11 C10 P1 Ir1 166.2(4) . . . . ?
C1 Ir1 P1 C7 66.4(3) . . . . ?
O2 Ir1 P1 C7 -99.0(2) . . . . ?
O1 Ir1 P1 C7 -41.3(2) . . . . ?
P2 Ir1 P1 C7 176.7(2) . . . . ?
C6 Ir1 P1 C7 -70.7(2) . . . . ?
C1 Ir1 P1 C13 -175.3(2) . . . . ?
O2 Ir1 P1 C13 19.3(2) . . . . ?
O1 Ir1 P1 C13 77.0(2) . . . . ?
P2 Ir1 P1 C13 -65.0(3) . . . . ?
C6 Ir1 P1 C13 47.6(2) . . . . ?
C1 Ir1 P1 C10 -53.3(2) . . . . ?
O2 Ir1 P1 C10 141.3(2) . . . . ?
O1 Ir1 P1 C10 -161.0(2) . . . . ?
P2 Ir1 P1 C10 57.0(3) . . . . ?
C6 Ir1 P1 C10 169.6(2) . . . . ?
C23 C22 P2 C19 -176.8(4) . . . . ?
C24 C22 P2 C19 56.2(5) . . . . ?
C23 C22 P2 C16 -62.8(5) . . . . ?
C24 C22 P2 C16 170.1(4) . . . . ?
C23 C22 P2 Ir1 61.9(5) . . . . ?
C24 C22 P2 Ir1 -65.2(5) . . . . ?
C20 C19 P2 C22 176.0(4) . . . . ?
C21 C19 P2 C22 46.4(5) . . . . ?
C20 C19 P2 C16 67.8(4) . . . . ?
C21 C19 P2 C16 -61.8(5) . . . . ?
C20 C19 P2 Ir1 -55.8(4) . . . . ?
C21 C19 P2 Ir1 174.6(4) . . . . ?
C18 C16 P2 C22 -165.5(4) . . . . ?
C17 C16 P2 C22 -37.4(5) . . . . ?
C18 C16 P2 C19 -56.6(5) . . . . ?
C17 C16 P2 C19 71.5(5) . . . . ?
C18 C16 P2 Ir1 65.1(4) . . . . ?
C17 C16 P2 Ir1 -166.8(4) . . . . ?
C1 Ir1 P2 C22 -72.3(3) . . . . ?
O2 Ir1 P2 C22 93.1(2) . . . . ?
O1 Ir1 P2 C22 35.3(2) . . . . ?
P1 Ir1 P2 C22 177.5(2) . . . . ?
C6 Ir1 P2 C22 64.5(2) . . . . ?
C1 Ir1 P2 C19 169.4(2) . . . . ?
O2 Ir1 P2 C19 -25.1(2) . . . . ?
O1 Ir1 P2 C19 -83.0(2) . . . . ?
P1 Ir1 P2 C19 59.2(3) . . . . ?
C6 Ir1 P2 C19 -53.7(2) . . . . ?
C1 Ir1 P2 C16 47.4(2) . . . . ?
O2 Ir1 P2 C16 -147.2(2) . . . . ?
O1 Ir1 P2 C16 155.0(2) . . . . ?
P1 Ir1 P2 C16 -62.9(3) . . . . ?
C6 Ir1 P2 C16 -175.8(2) . . . . ?
C30 C25 C26 C27 -0.4(11) . . . . ?
C30 C29 C28 C27 0.5(11) . . . . ?
C29 C28 C27 C26 -0.8(11) . . . . ?
C25 C26 C27 C28 0.7(11) . . . . ?
C26 C25 C30 C29 0.1(10) . . . . ?
C28 C29 C30 C25 -0.2(10) . . . . ?
C36 C31 C32 C33 0.5(11) . . . . ?
C31 C32 C33 C34 -0.8(11) . . . . ?
C32 C33 C34 C35 0.4(11) . . . . ?
C36 C35 C34 C33 0.3(12) . . . . ?
C32 C31 C36 C35 0.3(11) . . . . ?
C34 C35 C36 C31 -0.6(12) . . . . ?
C42 C37 C38 C39 1.9(17) . . . . ?
C38 C37 C42 C41 -2.9(18) . . . . ?
C37 C42 C41 C40 0.6(18) . . . . ?
C37 C38 C39 C40 1.1(15) . . . . ?
C42 C41 C40 C39 2.4(17) . . . . ?
C38 C39 C40 C41 -3.2(15) . . . . ?
